data_4107933
loop_
_publ_author_name
'Houria Kabbour'
'Etienne Janod'
'Beno\^it Corraze'
'Michel Danot'
'Changhoon Lee'
'Myung-Hwan Whangbo'
'Laurent Cario'

_publ_section_title
;
 Structure and Magnetic Properties of Oxychalcogenides A~2~F~2~Fe~2~OQ~2
 (A = Sr, Ba; Q = S, Se) with Fe2O Square Planar Layers Representing an
 Antiferromagnetic Checkerboard Spin Lattice
;
_journal_name_full 'Journal of the American Chemical Society'
_journal_page_first 8261
_journal_page_last 8270
_journal_paper_doi 10.1021/ja711139g
_journal_volume 130
_journal_year 2008
_chemical_formula_sum 'Ba2 F2 Fe2 O Se2'
_chemical_formula_weight 598.30
_chemical_name_systematic
; 
 ? 
;
_space_group_IT_number 139
_symmetry_cell_setting tetragonal
_symmetry_space_group_name_Hall '-I 4 2'
_symmetry_space_group_name_H-M 'I 4/m m m'
_atom_sites_solution_primary direct
_atom_sites_solution_secondary difmap
_audit_creation_method SHELXL-97
_cell_angle_alpha 90.00
_cell_angle_beta 90.00
_cell_angle_gamma 90.00
_cell_formula_units_Z 2
_cell_length_a 4.1946(6)
_cell_length_b 4.1946(6)
_cell_length_c 19.522(4)
_cell_measurement_temperature 293(2)
_cell_measurement_theta_max 34.99
_cell_measurement_theta_min 5.78
_cell_volume 343.48(10)
_computing_cell_refinement 'HKL Scalepack (Otwinowski & Minor 1997)'
_computing_data_collection 'Collect (Nonius BV, 1997-2000)'
_computing_data_reduction 'HKL Denzo and Scalepack (Otwinowski & Minor 1997)'
_computing_molecular_graphics 'Diamond Version 3.1; Brandenburg, 2005'
_computing_publication_material 'SHELXTL, Bruker 2001'
_computing_structure_refinement 'SHELXL-97 (Sheldrick, 1997)'
_computing_structure_solution 'SHELXS-97 (Sheldrick, 1990)'
_diffrn_ambient_temperature 293(2)
_diffrn_detector_area_resol_mean 9
_diffrn_measured_fraction_theta_full 0.989
_diffrn_measured_fraction_theta_max 0.989
_diffrn_measurement_device_type KappaCCD
_diffrn_measurement_method CCD
_diffrn_radiation_monochromator graphite
_diffrn_radiation_source 'fine-focus sealed tube'
_diffrn_radiation_type MoK\a
_diffrn_radiation_wavelength 0.71073
_diffrn_reflns_av_R_equivalents 0.0603
_diffrn_reflns_av_sigmaI/netI 0.0212
_diffrn_reflns_limit_h_max 6
_diffrn_reflns_limit_h_min -6
_diffrn_reflns_limit_k_max 6
_diffrn_reflns_limit_k_min -6
_diffrn_reflns_limit_l_max 31
_diffrn_reflns_limit_l_min -31
_diffrn_reflns_number 3208
_diffrn_reflns_theta_full 34.99
_diffrn_reflns_theta_max 34.99
_diffrn_reflns_theta_min 5.78
_diffrn_standards_decay_% -
_exptl_absorpt_coefficient_mu 25.990
_exptl_absorpt_correction_T_max 0.614
_exptl_absorpt_correction_T_min 0.339
_exptl_absorpt_correction_type gaussian
_exptl_absorpt_process_details '(SHELXTL; Brucker, 2001)'
_exptl_crystal_colour black
_exptl_crystal_density_diffrn 5.785
_exptl_crystal_description blocks
_exptl_crystal_F_000 516
_exptl_crystal_size_max 0.06
_exptl_crystal_size_mid 0.025
_exptl_crystal_size_min 0.02
_refine_diff_density_max 0.950
_refine_diff_density_min -1.487
_refine_diff_density_rms 0.428
_refine_ls_extinction_coef 0.0097(8)
_refine_ls_extinction_expression Fc^*^=kFc[1+0.001xFc^2^\l^3^/sin(2\q)]^-1/4^
_refine_ls_extinction_method SHELXL
_refine_ls_goodness_of_fit_ref 1.150
_refine_ls_matrix_type full
_refine_ls_number_parameters 13
_refine_ls_number_reflns 270
_refine_ls_number_restraints 0
_refine_ls_restrained_S_all 1.150
_refine_ls_R_factor_all 0.0233
_refine_ls_R_factor_gt 0.0196
_refine_ls_shift/su_max 0.000
_refine_ls_shift/su_mean 0.000
_refine_ls_structure_factor_coef Fsqd
_refine_ls_weighting_details 'calc w=1/[\s^2^(Fo^2^)+(0.0231P)^2^+0.7026P] where P=(Fo^2^+2Fc^2^)/3'
_refine_ls_weighting_scheme calc
_refine_ls_wR_factor_gt 0.0421
_refine_ls_wR_factor_ref 0.0436
_reflns_number_gt 243
_reflns_number_total 270
_reflns_threshold_expression >2sigma(I)
_cod_data_source_file ja711139g-file001.cif
_cod_data_source_block absi4mmm
_cod_original_cell_volume 343.49(10)
_cod_database_code 4107933

loop_
_symmetry_equiv_pos_as_xyz
'x, y, z'
'-x, -y, z'
'-y, x, z'
'y, -x, z'
'-x, y, -z'
'x, -y, -z'
'y, x, -z'
'-y, -x, -z'
'x+1/2, y+1/2, z+1/2'
'-x+1/2, -y+1/2, z+1/2'
'-y+1/2, x+1/2, z+1/2'
'y+1/2, -x+1/2, z+1/2'
'-x+1/2, y+1/2, -z+1/2'
'x+1/2, -y+1/2, -z+1/2'
'y+1/2, x+1/2, -z+1/2'
'-y+1/2, -x+1/2, -z+1/2'
'-x, -y, -z'
'x, y, -z'
'y, -x, -z'
'-y, x, -z'
'x, -y, z'
'-x, y, z'
'-y, -x, z'
'y, x, z'
'-x+1/2, -y+1/2, -z+1/2'
'x+1/2, y+1/2, -z+1/2'
'y+1/2, -x+1/2, -z+1/2'
'-y+1/2, x+1/2, -z+1/2'
'x+1/2, -y+1/2, z+1/2'
'-x+1/2, y+1/2, z+1/2'
'-y+1/2, -x+1/2, z+1/2'
'y+1/2, x+1/2, z+1/2'

loop_
_atom_site_label
_atom_site_type_symbol
_atom_site_fract_x
_atom_site_fract_y
_atom_site_fract_z
_atom_site_U_iso_or_equiv
_atom_site_adp_type
_atom_site_occupancy
_atom_site_symmetry_multiplicity
_atom_site_calc_flag
_atom_site_refinement_flags
Ba1 Ba 0.5000 0.5000 0.169425(16) 0.00809(14) Uani 1 8 d S
Se2 Se 0.0000 0.0000 0.08982(3) 0.00756(15) Uani 1 8 d S
Fe3 Fe 0.5000 0.0000 0.0000 0.00889(17) Uani 1 8 d S
O4 O 0.5000 0.5000 0.0000 0.0086(10) Uiso 1 16 d S
F5 F 0.5000 0.0000 0.2500 0.0107(6) Uiso 1 8 d S

loop_
_atom_site_aniso_label
_atom_site_aniso_U_11
_atom_site_aniso_U_22
_atom_site_aniso_U_33
_atom_site_aniso_U_23
_atom_site_aniso_U_13
_atom_site_aniso_U_12
Ba1 0.00672(14) 0.00672(14) 0.01084(18) 0.000 0.000 0.000
Se2 0.00732(19) 0.00732(19) 0.0080(2) 0.000 0.000 0.000
Fe3 0.0077(4) 0.0072(4) 0.0118(3) 0.000 0.000 0.000

loop_
_atom_type_symbol
_atom_type_description
_atom_type_scat_dispersion_real
_atom_type_scat_dispersion_imag
_atom_type_scat_source
O O 0.0106 0.0060 'International Tables Vol C Tables 4.2.6.8 and 6.1.1.4'
F F 0.0171 0.0103 'International Tables Vol C Tables 4.2.6.8 and 6.1.1.4'
Fe Fe 0.3463 0.8444 'International Tables Vol C Tables 4.2.6.8 and 6.1.1.4'
Se Se -0.0929 2.2259 'International Tables Vol C Tables 4.2.6.8 and 6.1.1.4'
Ba Ba -0.3244 2.2819 'International Tables Vol C Tables 4.2.6.8 and 6.1.1.4'

loop_
_geom_angle_atom_site_label_1
_geom_angle_atom_site_label_2
_geom_angle_atom_site_label_3
_geom_angle
_geom_angle_site_symmetry_1
_geom_angle_site_symmetry_3
F5 Ba1 F5 68.899(9) 25_655 1_565
F5 Ba1 F5 106.259(17) 25_655 25
F5 Ba1 F5 68.899(9) 1_565 25
F5 Ba1 F5 68.899(9) 25_655 .
F5 Ba1 F5 106.259(17) 1_565 .
F5 Ba1 F5 68.899(9) 25 .
F5 Ba1 O4 126.871(9) 25_655 .
F5 Ba1 O4 126.871(9) 1_565 .
F5 Ba1 O4 126.871(8) 25 .
F5 Ba1 O4 126.871(8) . .
F5 Ba1 Se2 141.219(5) 25_655 .
F5 Ba1 Se2 141.219(5) 1_565 .
F5 Ba1 Se2 77.139(12) 25 .
F5 Ba1 Se2 77.139(13) . .
O4 Ba1 Se2 62.347(12) . .
F5 Ba1 Se2 77.140(13) 25_655 1_665
F5 Ba1 Se2 77.140(13) 1_565 1_665
F5 Ba1 Se2 141.219(5) 25 1_665
F5 Ba1 Se2 141.219(5) . 1_665
O4 Ba1 Se2 62.346(12) . 1_665
Se2 Ba1 Se2 124.69(2) . 1_665
F5 Ba1 Se2 141.219(5) 25_655 1_565
F5 Ba1 Se2 77.140(12) 1_565 1_565
F5 Ba1 Se2 77.140(12) 25 1_565
F5 Ba1 Se2 141.219(5) . 1_565
O4 Ba1 Se2 62.346(12) . 1_565
Se2 Ba1 Se2 77.560(10) . 1_565
Se2 Ba1 Se2 77.560(10) 1_665 1_565
F5 Ba1 Se2 77.140(12) 25_655 1_655
F5 Ba1 Se2 141.219(5) 1_565 1_655
F5 Ba1 Se2 141.219(5) 25 1_655
F5 Ba1 Se2 77.140(12) . 1_655
O4 Ba1 Se2 62.346(12) . 1_655
Se2 Ba1 Se2 77.560(10) . 1_655
Se2 Ba1 Se2 77.560(10) 1_665 1_655
Se2 Ba1 Se2 124.69(2) 1_565 1_655
F5 Ba1 Ba1 36.870(8) 25_655 1_655
F5 Ba1 Ba1 90.0 1_565 1_655
F5 Ba1 Ba1 143.129(8) 25 1_655
F5 Ba1 Ba1 90.0 . 1_655
O4 Ba1 Ba1 90.0 . 1_655
Se2 Ba1 Ba1 128.780(5) . 1_655
Se2 Ba1 Ba1 51.220(5) 1_665 1_655
Se2 Ba1 Ba1 128.780(5) 1_565 1_655
Se2 Ba1 Ba1 51.220(5) 1_655 1_655
F5 Ba1 Ba1 90.0 25_655 1_545
F5 Ba1 Ba1 143.129(8) 1_565 1_545
F5 Ba1 Ba1 90.0 25 1_545
F5 Ba1 Ba1 36.870(8) . 1_545
O4 Ba1 Ba1 90.0 . 1_545
Se2 Ba1 Ba1 51.220(5) . 1_545
Se2 Ba1 Ba1 128.780(5) 1_665 1_545
Se2 Ba1 Ba1 128.780(5) 1_565 1_545
Se2 Ba1 Ba1 51.220(5) 1_655 1_545
Ba1 Ba1 Ba1 90.0 1_655 1_545
F5 Ba1 Ba1 143.129(8) 25_655 1_455
F5 Ba1 Ba1 90.0 1_565 1_455
F5 Ba1 Ba1 36.870(8) 25 1_455
F5 Ba1 Ba1 90.0 . 1_455
O4 Ba1 Ba1 90.0 . 1_455
Se2 Ba1 Ba1 51.220(5) . 1_455
Se2 Ba1 Ba1 128.780(5) 1_665 1_455
Se2 Ba1 Ba1 51.220(5) 1_565 1_455
Se2 Ba1 Ba1 128.780(5) 1_655 1_455
Ba1 Ba1 Ba1 180.0 1_655 1_455
Ba1 Ba1 Ba1 90.0 1_545 1_455
Fe3 Se2 Fe3 65.707(12) 3_545 1_455
Fe3 Se2 Fe3 100.21(2) 3_545 3
Fe3 Se2 Fe3 65.707(12) 1_455 3
Fe3 Se2 Fe3 65.707(12) 3_545 .
Fe3 Se2 Fe3 100.21(2) 1_455 .
Fe3 Se2 Fe3 65.707(12) 3 .
Fe3 Se2 Ba1 141.097(6) 3_545 .
Fe3 Se2 Ba1 141.097(6) 1_455 .
Fe3 Se2 Ba1 79.465(11) 3 .
Fe3 Se2 Ba1 79.465(11) . .
Fe3 Se2 Ba1 79.466(11) 3_545 1_445
Fe3 Se2 Ba1 79.466(11) 1_455 1_445
Fe3 Se2 Ba1 141.098(6) 3 1_445
Fe3 Se2 Ba1 141.098(6) . 1_445
Ba1 Se2 Ba1 124.69(2) . 1_445
Fe3 Se2 Ba1 79.466(11) 3_545 1_545
Fe3 Se2 Ba1 141.098(6) 1_455 1_545
Fe3 Se2 Ba1 141.098(6) 3 1_545
Fe3 Se2 Ba1 79.466(11) . 1_545
Ba1 Se2 Ba1 77.560(10) . 1_545
Ba1 Se2 Ba1 77.560(10) 1_445 1_545
Fe3 Se2 Ba1 141.098(6) 3_545 1_455
Fe3 Se2 Ba1 79.466(11) 1_455 1_455
Fe3 Se2 Ba1 79.466(11) 3 1_455
Fe3 Se2 Ba1 141.098(6) . 1_455
Ba1 Se2 Ba1 77.560(10) . 1_455
Ba1 Se2 Ba1 77.560(10) 1_445 1_455
Ba1 Se2 Ba1 124.69(2) 1_545 1_455
O4 Fe3 O4 180.0 1_545 .
O4 Fe3 Se2 90.0 1_545 17
O4 Fe3 Se2 90.0 . 17
O4 Fe3 Se2 90.0 1_545 1_655
O4 Fe3 Se2 90.0 . 1_655
Se2 Fe3 Se2 180.000(18) 17 1_655
O4 Fe3 Se2 90.0 1_545 17_655
O4 Fe3 Se2 90.0 . 17_655
Se2 Fe3 Se2 100.21(2) 17 17_655
Se2 Fe3 Se2 79.79(2) 1_655 17_655
O4 Fe3 Se2 90.0 1_545 .
O4 Fe3 Se2 90.0 . .
Se2 Fe3 Se2 79.79(2) 17 .
Se2 Fe3 Se2 100.21(2) 1_655 .
Se2 Fe3 Se2 180.0 17_655 .
O4 Fe3 Fe3 45.0 1_545 3_545
O4 Fe3 Fe3 135.0 . 3_545
Se2 Fe3 Fe3 57.146(6) 17 3_545
Se2 Fe3 Fe3 122.854(6) 1_655 3_545
Se2 Fe3 Fe3 122.854(6) 17_655 3_545
Se2 Fe3 Fe3 57.147(6) . 3_545
O4 Fe3 Fe3 135.0 1_545 3_655
O4 Fe3 Fe3 45.0 . 3_655
Se2 Fe3 Fe3 122.854(6) 17 3_655
Se2 Fe3 Fe3 57.146(6) 1_655 3_655
Se2 Fe3 Fe3 57.146(6) 17_655 3_655
Se2 Fe3 Fe3 122.853(6) . 3_655
Fe3 Fe3 Fe3 180.0 3_545 3_655
O4 Fe3 Fe3 45.0 1_545 3_645
O4 Fe3 Fe3 135.0 . 3_645
Se2 Fe3 Fe3 122.854(6) 17 3_645
Se2 Fe3 Fe3 57.146(6) 1_655 3_645
Se2 Fe3 Fe3 57.146(6) 17_655 3_645
Se2 Fe3 Fe3 122.853(6) . 3_645
Fe3 Fe3 Fe3 90.0 3_545 3_645
Fe3 Fe3 Fe3 90.0 3_655 3_645
O4 Fe3 Fe3 135.0 1_545 3
O4 Fe3 Fe3 45.0 . 3
Se2 Fe3 Fe3 57.146(6) 17 3
Se2 Fe3 Fe3 122.854(6) 1_655 3
Se2 Fe3 Fe3 122.854(6) 17_655 3
Se2 Fe3 Fe3 57.147(6) . 3
Fe3 Fe3 Fe3 90.0 3_545 3
Fe3 Fe3 Fe3 90.0 3_655 3
Fe3 Fe3 Fe3 180.0 3_645 3
Fe3 O4 Fe3 180.0 3_655 3
Fe3 O4 Fe3 90.0 3_655 .
Fe3 O4 Fe3 90.0 3 .
Fe3 O4 Fe3 90.0 3_655 1_565
Fe3 O4 Fe3 90.0 3 1_565
Fe3 O4 Fe3 180.0 . 1_565
Fe3 O4 Ba1 90.0 3_655 .
Fe3 O4 Ba1 90.0 3 .
Fe3 O4 Ba1 90.0 . .
Fe3 O4 Ba1 90.0 1_565 .
Fe3 O4 Ba1 90.0 3_655 17_665
Fe3 O4 Ba1 90.0 3 17_665
Fe3 O4 Ba1 90.0 . 17_665
Fe3 O4 Ba1 90.0 1_565 17_665
Ba1 O4 Ba1 180.0 . 17_665
Ba1 F5 Ba1 111.101(9) 25_655 1_545
Ba1 F5 Ba1 106.259(17) 25_655 25
Ba1 F5 Ba1 111.101(8) 1_545 25
Ba1 F5 Ba1 111.101(9) 25_655 .
Ba1 F5 Ba1 106.259(18) 1_545 .
Ba1 F5 Ba1 111.101(9) 25 .

loop_
_geom_bond_atom_site_label_1
_geom_bond_atom_site_label_2
_geom_bond_distance
_geom_bond_site_symmetry_2
Ba1 F5 2.6217(4) 25_655
Ba1 F5 2.6217(4) 1_565
Ba1 F5 2.6217(4) 25
Ba1 F5 2.6217(4) .
Ba1 O4 3.3076(7) .
Ba1 Se2 3.3485(5) .
Ba1 Se2 3.3486(5) 1_665
Ba1 Se2 3.3486(5) 1_565
Ba1 Se2 3.3486(5) 1_655
Ba1 Ba1 4.1946(6) 1_655
Ba1 Ba1 4.1946(6) 1_545
Ba1 Ba1 4.1946(6) 1_455
Se2 Fe3 2.7337(5) 3_545
Se2 Fe3 2.7337(5) 1_455
Se2 Fe3 2.7337(5) 3
Se2 Fe3 2.7337(5) .
Se2 Ba1 3.3485(5) 1_445
Se2 Ba1 3.3485(5) 1_545
Se2 Ba1 3.3485(5) 1_455
Fe3 O4 2.0973(3) 1_545
Fe3 O4 2.0973(3) .
Fe3 Se2 2.7337(5) 17
Fe3 Se2 2.7337(5) 1_655
Fe3 Se2 2.7337(5) 17_655
Fe3 Fe3 2.9660(4) 3_545
Fe3 Fe3 2.9660(4) 3_655
Fe3 Fe3 2.9660(4) 3_645
Fe3 Fe3 2.9660(4) 3
O4 Fe3 2.0973(3) 3_655
O4 Fe3 2.0973(3) 3
O4 Fe3 2.0973(3) 1_565
O4 Ba1 3.3076(7) 17_665
F5 Ba1 2.6216(4) 25_655
F5 Ba1 2.6216(4) 1_545
F5 Ba1 2.6216(4) 25
